data_7713743
loop_
_publ_author_name
'Das, Bhagyashree Ms'
'Sahoo, Amiya Kumar'
'Banjare, Shyam Kumar'
'Panda, Subhra Jyoti'
'Purohit, Chandra Shekhar'
'Doddi, Adinarayana'

_publ_section_title
;
 Dicationic Copper(I) Complexes Bearing ENE (E = S, Se) Pincer Ligands;
 Catalytic Applications in Regioselective Cyclization of 1,6-diynes
;
_journal_name_full 'Dalton Transactions'
_journal_paper_doi 10.1039/D3DT01989F
_journal_year 2023
_chemical_formula_moiety 'C58 H46 Cu2 N2 P4 S4, 2(B F4), 0.34(H2 O)'
_chemical_formula_sum 'C58 H46.68 B2 Cu2 F8 N2 O0.34 P4 S4'
_chemical_formula_weight 1329.91
_space_group_crystal_system monoclinic
_space_group_IT_number 14
_space_group_name_Hall '-P 2ybc'
_space_group_name_H-M_alt 'P 1 21/c 1'
_atom_sites_solution_hydrogens mixed
_atom_sites_solution_primary dual
_audit_creation_date 2023-04-19
_audit_creation_method
;
Olex2 1.3
(compiled 2020.11.12 svn.r5f609507 for OlexSys, GUI svn.r6408)
;
_audit_update_record
;
2023-04-19 deposited with the CCDC.	2023-08-11 downloaded from the CCDC.
;
_cell_angle_alpha 90
_cell_angle_beta 95.917(2)
_cell_angle_gamma 90
_cell_formula_units_Z 4
_cell_length_a 26.6320(8)
_cell_length_b 13.0574(4)
_cell_length_c 17.0639(4)
_cell_measurement_reflns_used 22284
_cell_measurement_temperature 100.00(10)
_cell_measurement_theta_max 30.3540
_cell_measurement_theta_min 3.6260
_cell_volume 5902.3(3)
_computing_cell_refinement 'CrysAlisPro 1.171.40.84a (Rigaku OD, 2020)'
_computing_data_collection 'CrysAlisPro 1.171.40.84a (Rigaku OD, 2020)'
_computing_data_reduction 'CrysAlisPro 1.171.40.84a (Rigaku OD, 2020)'
_computing_molecular_graphics 'Olex2 1.3 (Dolomanov et al., 2009)'
_computing_publication_material 'Olex2 1.3 (Dolomanov et al., 2009)'
_computing_structure_refinement 'SHELXL 2018/3 (Sheldrick, 2015)'
_computing_structure_solution 'SHELXT 2018/2 (Sheldrick, 2018)'
_diffrn_ambient_environment N~2~
_diffrn_ambient_temperature 100.00(10)
_diffrn_detector 'Hybrid Pixel Array Detector'
_diffrn_detector_area_resol_mean 5.8140
_diffrn_detector_type 'Pilatus 200K'
_diffrn_measured_fraction_theta_full 0.9964
_diffrn_measured_fraction_theta_max 0.8027
_diffrn_measurement_details
;
List of Runs (angles in degrees, time in seconds):

  # Type    Start    End  Width  t~exp~   \w     \q     \k     \f   Frames
#--------------------------------------------------------------------------
  1  \w    -16.00  11.00   0.50    3.50    --    3.51 -89.00-119.00   54
  2  \w    -30.00  23.00   0.50    3.50    --   -4.14 -89.00-119.00  106
  3  \w    -15.00  31.00   0.50    3.50    --    3.51 -99.00  30.00   92
  4  \w    -67.00  -3.00   0.50    3.50    --   -4.14 -37.00  30.00  128
  5  \w    -18.00  21.00   0.50    3.50    --   -4.14  77.00 120.00   78
  6  \w    -15.00  16.00   0.50    3.50    --   -4.14 -99.00 -30.00   62
  7  \w    -14.00  19.00   0.50    3.50    --   -4.14  77.00-150.00   66
  8  \w    -22.00   4.00   0.50    3.50    --   -4.14  77.00   0.00   52
  9  \w     -6.00  25.00   0.50    3.50    --   -4.14 -99.00  90.00   62
;
_diffrn_measurement_device 'four-circle diffractometer'
_diffrn_measurement_device_type 'SuperNova, Dual, Cu at home/near, Pilatus 200K'
_diffrn_measurement_method '\w scans'
_diffrn_orient_matrix_type 'CrysAlisPro convention (1999,Acta A55,543-557)'
_diffrn_orient_matrix_UB_11 0.0241975000
_diffrn_orient_matrix_UB_12 -0.0231876000
_diffrn_orient_matrix_UB_13 0.0049607000
_diffrn_orient_matrix_UB_21 0.0104810000
_diffrn_orient_matrix_UB_22 0.0435537000
_diffrn_orient_matrix_UB_23 -0.0170665000
_diffrn_orient_matrix_UB_31 0.0046131000
_diffrn_orient_matrix_UB_32 0.0227165000
_diffrn_orient_matrix_UB_33 0.0378355000
_diffrn_radiation_monochromator mirror
_diffrn_radiation_probe x-ray
_diffrn_radiation_type 'Mo K\a'
_diffrn_radiation_wavelength 0.71073
_diffrn_reflns_av_R_equivalents 0.0585
_diffrn_reflns_av_unetI/netI 0.0540
_diffrn_reflns_Laue_measured_fraction_full 0.997
_diffrn_reflns_Laue_measured_fraction_max 0.803
_diffrn_reflns_limit_h_max 35
_diffrn_reflns_limit_h_min -35
_diffrn_reflns_limit_k_max 16
_diffrn_reflns_limit_k_min -17
_diffrn_reflns_limit_l_max 22
_diffrn_reflns_limit_l_min -22
_diffrn_reflns_number 63264
_diffrn_reflns_point_group_measured_fraction_full 0.997
_diffrn_reflns_point_group_measured_fraction_max 0.803
_diffrn_reflns_theta_full 25.242
_diffrn_reflns_theta_max 30.569
_diffrn_reflns_theta_min 3.365
_diffrn_source 'micro-focus sealed X-ray tube'
_diffrn_source_type 'SuperNova (Mo) X-ray Source'
_exptl_absorpt_coefficient_mu 1.037
_exptl_absorpt_correction_T_max 1.00000
_exptl_absorpt_correction_T_min 0.87662
_exptl_absorpt_correction_type multi-scan
_exptl_absorpt_process_details
;
CrysAlisPro 1.171.40.84a (Rigaku Oxford Diffraction, 2020)
Empirical absorption correction using spherical harmonics,
implemented in SCALE3 ABSPACK scaling algorithm.
;
_exptl_crystal_colour 'clear dark orange'
_exptl_crystal_colour_lustre clear
_exptl_crystal_colour_modifier dark
_exptl_crystal_colour_primary orange
_exptl_crystal_density_diffrn 1.497
_exptl_crystal_description block
_exptl_crystal_F_000 2702
_exptl_crystal_preparation 'As per the reaction scheme'
_exptl_crystal_recrystallization_method 'Slow vapour diffusion'
_exptl_crystal_size_max 0.28
_exptl_crystal_size_mid 0.27
_exptl_crystal_size_min 0.22
_refine_diff_density_max 1.200
_refine_diff_density_min -1.095
_refine_diff_density_rms 0.091
_refine_ls_extinction_method none
_refine_ls_goodness_of_fit_ref 1.036
_refine_ls_hydrogen_treatment constr
_refine_ls_matrix_type full
_refine_ls_number_parameters 764
_refine_ls_number_reflns 14558
_refine_ls_number_restraints 0
_refine_ls_restrained_S_all 1.036
_refine_ls_R_factor_all 0.0789
_refine_ls_R_factor_gt 0.0536
_refine_ls_shift/su_max 0.000
_refine_ls_shift/su_mean 0.000
_refine_ls_structure_factor_coef Fsqd
_refine_ls_weighting_details 'w=1/[\s^2^(Fo^2^)+(0.0551P)^2^+10.8289P] where P=(Fo^2^+2Fc^2^)/3'
_refine_ls_weighting_scheme calc
_refine_ls_wR_factor_gt 0.1265
_refine_ls_wR_factor_ref 0.1393
_reflns_Friedel_coverage 0.000
_reflns_number_gt 10694
_reflns_number_total 14558
_reflns_threshold_expression 'I > 2\s(I)'
_cod_data_source_file d3dt01989f2.cif
_cod_data_source_block sjp-bd-211
_cod_database_code 7713743
_shelx_shelxl_version_number 2018/3
_chemical_oxdiff_formula 'C236 H198 B8 Cl8 Cu8 F40 N8 O4 P16 S16 '
_chemical_oxdiff_usercomment 'DARK ORANGE BLOCK'
_shelx_space_group_comment
;
The symmetry employed for this shelxl refinement is uniquely defined
by the following loop, which should always be used as a source of
symmetry information in preference to the above space-group names.
They are only intended as comments.
;
_shelx_estimated_absorpt_t_max 0.804
_shelx_estimated_absorpt_t_min 0.760
_diffrn_oxdiff_digest_frames
;
01ac92a0e07a65e65c6046f66947cbdfcc007003094
;
_reflns_odcompleteness_completeness 99.64
_reflns_odcompleteness_iscentric 1
_reflns_odcompleteness_theta 26.32
_olex2_refinement_description
;
1. Fixed Uiso
 At 1.2 times of:
  All C(H) groups
 At 1.5 times of:
  All O(H,H) groups
2. Others
 Fixed Sof: F7(0.5) F11(0.5) F9(0.5) F5(0.5) F10(0.5) F4(0.5) F12(0.5) F8(0.5)
 O1(0.34) H1A(0.34) H1B(0.34)
3.a Free rotating group:
 O1(H1A,H1B)
3.b Aromatic/amide H refined with riding coordinates:
 C29(H29), C45(H45), C31(H31), C14(H14), C43(H43), C16(H16), C35(H35),
 C25(H25), C38(H38), C28(H28), C44(H44), C48(H48), C33(H33), C26(H26), C37(H37),
  C15(H15), C58(H58), C32(H32), C34(H34), C6(H6), C23(H23), C11(H11), C12(H12),
 C27(H27), C22(H22), C39(H39), C2(H2), C52(H52), C5(H5), C3(H3), C49(H49),
 C57(H57), C21(H21), C10(H10), C4(H4), C19(H19), C51(H51), C50(H50), C8(H8),
 C41(H41), C54(H54), C40(H40), C9(H9), C56(H56), C20(H20), C55(H55)
;
_smtbx_masks_void_probe_radius 1.2
_smtbx_masks_void_truncation_radius 1.2
_olex2_exptl_crystal_mounting_method 'Mounted on the loop'
_olex2_submission_special_instructions 'No special instructions were received'
_oxdiff_exptl_absorpt_empirical_details
;
Empirical correction (ABSPACK) includes:
- Absorption correction using spherical harmonics
- Frame scaling
;
_oxdiff_exptl_absorpt_empirical_full_max 1.175
_oxdiff_exptl_absorpt_empirical_full_min 0.823

loop_
_space_group_symop_operation_xyz
'x, y, z'
'-x, y+1/2, -z+1/2'
'-x, -y, -z'
'x, -y-1/2, z-1/2'

loop_
_atom_site_label
_atom_site_type_symbol
_atom_site_fract_x
_atom_site_fract_y
_atom_site_fract_z
_atom_site_U_iso_or_equiv
_atom_site_adp_type
_atom_site_occupancy
_atom_site_site_symmetry_order
_atom_site_calc_flag
_atom_site_refinement_flags_posn
_atom_site_refinement_flags_adp
_atom_site_refinement_flags_occupancy
_atom_site_disorder_assembly
_atom_site_disorder_group
Cu1 Cu 0.19887(2) 0.34741(3) 0.21677(2) 0.02438(10) Uani 1 1 d . . . . .
Cu2 Cu 0.29601(2) 0.36768(3) 0.24365(2) 0.02907(11) Uani 1 1 d . . . . .
S1 S 0.24724(3) 0.21587(6) 0.27794(4) 0.02331(16) Uani 1 1 d . . . . .
S3 S 0.24346(3) 0.50780(6) 0.21096(5) 0.02631(17) Uani 1 1 d . . . . .
S4 S 0.14559(3) 0.36696(6) 0.10182(4) 0.02497(16) Uani 1 1 d . . . . .
P2 P 0.21196(3) 0.22287(6) 0.37612(4) 0.02365(17) Uani 1 1 d . . . . .
P3 P 0.26787(3) 0.59055(6) 0.30612(5) 0.02503(17) Uani 1 1 d . . . . .
P1 P 0.08915(3) 0.41302(7) 0.16027(5) 0.02772(18) Uani 1 1 d . . . . .
P4 P 0.41080(3) 0.31148(7) 0.28199(5) 0.03108(19) Uani 1 1 d . . . . .
S2 S 0.36015(3) 0.28077(8) 0.19164(5) 0.0357(2) Uani 1 1 d . . . . .
N1 N 0.14007(10) 0.3209(2) 0.28449(14) 0.0231(5) Uani 1 1 d . . . . .
N2 N 0.34619(10) 0.4602(2) 0.31459(15) 0.0264(6) Uani 1 1 d . . . . .
F6 F 0.39175(15) 0.8697(2) 0.60768(17) 0.0841(11) Uani 1 1 d . . . . .
C30 C 0.22747(13) 0.5859(2) 0.38469(19) 0.0278(7) Uani 1 1 d . . . . .
C42 C 0.33213(12) 0.5502(3) 0.34271(18) 0.0277(7) Uani 1 1 d . . . . .
C29 C 0.22023(14) 0.3367(3) 0.51509(19) 0.0310(7) Uani 1 1 d . . . . .
H29 H 0.185082 0.325497 0.516474 0.037 Uiso 1 1 calc R U . . .
C24 C 0.24437(13) 0.3020(2) 0.45112(18) 0.0284(7) Uani 1 1 d . . . . .
C13 C 0.09317(12) 0.3513(3) 0.25759(18) 0.0279(7) Uani 1 1 d . . . . .
F3 F 0.08769(17) 0.1244(2) 0.2155(2) 0.0984(12) Uani 1 1 d . . . . .
C46 C 0.39458(13) 0.4310(3) 0.32958(19) 0.0309(7) Uani 1 1 d . . . . .
C17 C 0.14718(12) 0.2700(3) 0.35264(18) 0.0260(6) Uani 1 1 d . . . . .
C36 C 0.27592(13) 0.7226(2) 0.27951(19) 0.0291(7) Uani 1 1 d . . . . .
C45 C 0.42958(14) 0.4894(3) 0.3764(2) 0.0390(9) Uani 1 1 d . . . . .
H45 H 0.463498 0.466784 0.387248 0.047 Uiso 1 1 calc R U . . .
C31 C 0.24504(15) 0.6128(3) 0.4613(2) 0.0351(8) Uani 1 1 d . . . . .
H31 H 0.279539 0.629993 0.474434 0.042 Uiso 1 1 calc R U . . .
C14 C 0.05223(14) 0.3355(3) 0.3001(2) 0.0380(8) Uani 1 1 d . . . . .
H14 H 0.019441 0.357965 0.280175 0.046 Uiso 1 1 calc R U . . .
C43 C 0.36479(14) 0.6131(3) 0.3892(2) 0.0346(8) Uani 1 1 d . . . . .
H43 H 0.353647 0.676593 0.408433 0.042 Uiso 1 1 calc R U . . .
C47 C 0.47218(13) 0.3319(3) 0.2500(2) 0.0363(8) Uani 1 1 d . . . . .
C16 C 0.10800(14) 0.2508(3) 0.3985(2) 0.0368(8) Uani 1 1 d . . . . .
H16 H 0.113839 0.214351 0.446733 0.044 Uiso 1 1 calc R U . . .
C35 C 0.17690(14) 0.5614(3) 0.3659(2) 0.0353(8) Uani 1 1 d . . . . .
H35 H 0.164845 0.543875 0.313303 0.042 Uiso 1 1 calc R U . . .
C25 C 0.29623(13) 0.3186(3) 0.4497(2) 0.0339(8) Uani 1 1 d . . . . .
H25 H 0.312870 0.294311 0.406743 0.041 Uiso 1 1 calc R U . . .
C38 C 0.30963(15) 0.8472(3) 0.1972(2) 0.0400(9) Uani 1 1 d . . . . .
H38 H 0.327070 0.862739 0.152811 0.048 Uiso 1 1 calc R U . . .
C28 C 0.24787(16) 0.3874(3) 0.5764(2) 0.0389(9) Uani 1 1 d . . . . .
H28 H 0.231682 0.410614 0.620171 0.047 Uiso 1 1 calc R U . . .
C44 C 0.41416(14) 0.5807(3) 0.4069(2) 0.0411(9) Uani 1 1 d . . . . .
H44 H 0.437289 0.621099 0.439887 0.049 Uiso 1 1 calc R U . . .
C1 C 0.09102(15) 0.5499(3) 0.1821(2) 0.0383(8) Uani 1 1 d . . . . .
C48 C 0.47717(15) 0.4153(4) 0.2005(2) 0.0460(10) Uani 1 1 d . . . . .
H48 H 0.449854 0.461517 0.189026 0.055 Uiso 1 1 calc R U . . .
C33 C 0.16128(15) 0.5886(3) 0.4998(2) 0.0382(8) Uani 1 1 d . . . . .
H33 H 0.138779 0.589058 0.539513 0.046 Uiso 1 1 calc R U . . .
C26 C 0.32305(15) 0.3702(3) 0.5107(2) 0.0421(9) Uani 1 1 d . . . . .
H26 H 0.358109 0.382478 0.509408 0.051 Uiso 1 1 calc R U . . .
C37 C 0.30061(15) 0.7461(3) 0.2153(2) 0.0378(8) Uani 1 1 d . . . . .
H37 H 0.311550 0.692792 0.183167 0.045 Uiso 1 1 calc R U . . .
C18 C 0.20664(16) 0.0976(3) 0.4178(2) 0.0383(9) Uani 1 1 d . . . . .
C15 C 0.06012(14) 0.2864(3) 0.3720(2) 0.0430(9) Uani 1 1 d . . . . .
H15 H 0.032918 0.277050 0.403174 0.052 Uiso 1 1 calc R U . . .
C58 C 0.38018(16) 0.1390(3) 0.3583(3) 0.0447(9) Uani 1 1 d . . . . .
H58 H 0.356164 0.130064 0.313676 0.054 Uiso 1 1 calc R U . . .
C32 C 0.21143(15) 0.6142(3) 0.5185(2) 0.0372(8) Uani 1 1 d . . . . .
H32 H 0.223088 0.632912 0.571049 0.045 Uiso 1 1 calc R U . . .
C34 C 0.14392(15) 0.5626(3) 0.4238(2) 0.0409(9) Uani 1 1 d . . . . .
H34 H 0.109394 0.545408 0.410903 0.049 Uiso 1 1 calc R U . . .
C6 C 0.12650(16) 0.6105(3) 0.1527(2) 0.0411(9) Uani 1 1 d . . . . .
H6 H 0.148010 0.582134 0.117233 0.049 Uiso 1 1 calc R U . . .
C53 C 0.41457(15) 0.2183(3) 0.3603(2) 0.0411(9) Uani 1 1 d . . . . .
C7 C 0.02882(13) 0.3797(3) 0.1099(2) 0.0371(8) Uani 1 1 d . . . . .
C23 C 0.2408(2) 0.0659(3) 0.4790(2) 0.0528(12) Uani 1 1 d . . . . .
H23 H 0.265433 0.111589 0.503491 0.063 Uiso 1 1 calc R U . . .
C11 C -0.02321(16) 0.2497(4) 0.0450(2) 0.0525(11) Uani 1 1 d . . . . .
H11 H -0.028620 0.180184 0.030085 0.063 Uiso 1 1 calc R U . . .
F2 F 0.1221(3) -0.0159(4) 0.1723(3) 0.149(2) Uani 1 1 d . . . . .
C12 C 0.02208(15) 0.2802(3) 0.0879(2) 0.0421(9) Uani 1 1 d . . . . .
H12 H 0.047974 0.231384 0.101590 0.051 Uiso 1 1 calc R U . . .
C27 C 0.29896(16) 0.4043(3) 0.5742(2) 0.0415(9) Uani 1 1 d . . . . .
H27 H 0.317665 0.439500 0.616340 0.050 Uiso 1 1 calc R U . . .
C22 C 0.2381(3) -0.0378(4) 0.5045(3) 0.077(2) Uani 1 1 d . . . . .
H22 H 0.261775 -0.063198 0.545318 0.092 Uiso 1 1 calc R U . . .
C39 C 0.29401(17) 0.9241(3) 0.2416(2) 0.0450(10) Uani 1 1 d . . . . .
H39 H 0.298707 0.993392 0.227132 0.054 Uiso 1 1 calc R U . . .
C2 C 0.05850(19) 0.5903(4) 0.2335(3) 0.0555(12) Uani 1 1 d . . . . .
H2 H 0.033656 0.548665 0.253935 0.067 Uiso 1 1 calc R U . . .
C52 C 0.51170(16) 0.2640(4) 0.2686(3) 0.0535(11) Uani 1 1 d . . . . .
H52 H 0.507950 0.207823 0.302828 0.064 Uiso 1 1 calc R U . . .
F1 F 0.05553(17) -0.0262(3) 0.2388(5) 0.171(3) Uani 1 1 d . . . . .
C5 C 0.1315(2) 0.7133(3) 0.1739(3) 0.0608(13) Uani 1 1 d . . . . .
H5 H 0.156265 0.755046 0.153269 0.073 Uiso 1 1 calc R U . . .
C3 C 0.0637(2) 0.6943(4) 0.2539(3) 0.0647(14) Uani 1 1 d . . . . .
H3 H 0.041581 0.723749 0.288029 0.078 Uiso 1 1 calc R U . . .
C49 C 0.52242(18) 0.4305(5) 0.1678(3) 0.0620(13) Uani 1 1 d . . . . .
H49 H 0.526255 0.487323 0.134104 0.074 Uiso 1 1 calc R U . . .
C57 C 0.38087(19) 0.0723(3) 0.4219(3) 0.0573(12) Uani 1 1 d . . . . .
H57 H 0.357232 0.017666 0.420335 0.069 Uiso 1 1 calc R U . . .
C21 C 0.2010(3) -0.1003(4) 0.4696(4) 0.087(2) Uani 1 1 d . . . . .
H21 H 0.198536 -0.168424 0.488468 0.105 Uiso 1 1 calc R U . . .
C10 C -0.05914(17) 0.3214(4) 0.0252(3) 0.0616(14) Uani 1 1 d . . . . .
H10 H -0.089804 0.300957 -0.004020 0.074 Uiso 1 1 calc R U . . .
F7 F 0.4022(5) 0.7065(7) 0.5744(7) 0.099(4) Uani 0.5 1 d . . P A -1
C4 C 0.0998(3) 0.7536(4) 0.2258(3) 0.0747(17) Uani 1 1 d . . . . .
H4 H 0.103299 0.823129 0.241683 0.090 Uiso 1 1 calc R U . . .
C19 C 0.1701(2) 0.0309(3) 0.3832(3) 0.0618(13) Uani 1 1 d . . . . .
H19 H 0.146402 0.053657 0.341420 0.074 Uiso 1 1 calc R U . . .
C51 C 0.55716(17) 0.2797(4) 0.2359(4) 0.0681(16) Uani 1 1 d . . . . .
H51 H 0.584766 0.234527 0.248540 0.082 Uiso 1 1 calc R U . . .
C50 C 0.56194(19) 0.3617(5) 0.1849(3) 0.0697(16) Uani 1 1 d . . . . .
H50 H 0.592511 0.370667 0.161535 0.084 Uiso 1 1 calc R U . . .
F11 F 0.4329(3) 0.7905(9) 0.5245(6) 0.110(3) Uani 0.5 1 d . . P A 1
C8 C -0.00843(17) 0.4511(4) 0.0887(3) 0.0683(15) Uani 1 1 d . . . . .
H8 H -0.003504 0.520739 0.103793 0.082 Uiso 1 1 calc R U . . .
B2 B 0.3864(2) 0.8023(4) 0.5465(3) 0.0462(11) Uani 1 1 d . . . . .
F9 F 0.3355(2) 0.7850(7) 0.5315(4) 0.0690(18) Uani 0.5 1 d . . P A -1
C41 C 0.2615(3) 0.7999(4) 0.3251(4) 0.104(3) Uani 1 1 d . . . . .
H41 H 0.244364 0.784793 0.369850 0.125 Uiso 1 1 calc R U . . .
C54 C 0.4498(3) 0.2304(5) 0.4260(3) 0.086(2) Uani 1 1 d . . . . .
H54 H 0.474109 0.283686 0.427684 0.104 Uiso 1 1 calc R U . . .
C40 C 0.2716(3) 0.9013(4) 0.3069(4) 0.108(3) Uani 1 1 d . . . . .
H40 H 0.262717 0.954691 0.340669 0.130 Uiso 1 1 calc R U . . .
F5 F 0.0269(3) 0.0306(5) 0.1392(3) 0.081(2) Uani 0.5 1 d . . P B -1
C9 C -0.0527(2) 0.4216(4) 0.0457(4) 0.088(2) Uani 1 1 d . . . . .
H9 H -0.078392 0.470358 0.030700 0.106 Uiso 1 1 calc R U . . .
C56 C 0.4149(3) 0.0842(5) 0.4862(3) 0.0849(19) Uani 1 1 d . . . . .
H56 H 0.415246 0.037841 0.529127 0.102 Uiso 1 1 calc R U . . .
F10 F 0.3590(4) 0.8400(6) 0.4770(5) 0.093(2) Uani 0.5 1 d . . P A 1
C20 C 0.1685(3) -0.0690(4) 0.4103(4) 0.088(2) Uani 1 1 d . . . . .
H20 H 0.143938 -0.115226 0.386392 0.106 Uiso 1 1 calc R U . . .
C55 C 0.4487(4) 0.1636(6) 0.4888(4) 0.120(3) Uani 1 1 d . . . . .
H55 H 0.471816 0.172918 0.534500 0.143 Uiso 1 1 calc R U . . .
F4 F 0.0755(4) 0.0488(9) 0.0956(5) 0.163(5) Uani 0.5 1 d . . P B 1
B1 B 0.0805(5) 0.0316(5) 0.1840(6) 0.122(5) Uani 1 1 d . . . . .
F12 F 0.4088(4) 0.8219(6) 0.4841(4) 0.085(3) Uani 0.5 1 d . . P A -1
F8 F 0.3691(9) 0.7113(10) 0.5617(7) 0.183(10) Uani 0.5 1 d . . P A 1
O1 O -0.0276(4) -0.0181(8) 0.0309(6) 0.057(2) Uiso 0.34 1 d G . P . .
H1A H -0.021553 -0.021588 -0.018140 0.086 Uiso 0.34 1 d G U P . .
H1B H -0.023222 0.046230 0.043212 0.086 Uiso 0.34 1 d G U P . .

loop_
_atom_site_aniso_label
_atom_site_aniso_U_11
_atom_site_aniso_U_22
_atom_site_aniso_U_33
_atom_site_aniso_U_23
_atom_site_aniso_U_13
_atom_site_aniso_U_12
Cu1 0.01933(19) 0.0324(2) 0.02203(19) 0.00570(15) 0.00510(14) 0.00153(15)
Cu2 0.0212(2) 0.0320(2) 0.0337(2) -0.00907(17) 0.00143(15) 0.00032(16)
S1 0.0253(4) 0.0231(4) 0.0222(4) 0.0013(3) 0.0057(3) 0.0038(3)
S3 0.0283(4) 0.0249(4) 0.0257(4) 0.0026(3) 0.0024(3) -0.0017(3)
S4 0.0225(4) 0.0337(4) 0.0189(3) 0.0000(3) 0.0029(3) 0.0002(3)
P2 0.0289(4) 0.0224(4) 0.0203(4) 0.0041(3) 0.0057(3) 0.0033(3)
P3 0.0275(4) 0.0224(4) 0.0263(4) 0.0014(3) 0.0078(3) -0.0014(3)
P1 0.0217(4) 0.0375(5) 0.0239(4) 0.0028(3) 0.0022(3) 0.0046(3)
P4 0.0216(4) 0.0396(5) 0.0325(4) -0.0089(4) 0.0052(3) -0.0008(4)
S2 0.0235(4) 0.0485(5) 0.0357(5) -0.0174(4) 0.0053(3) 0.0000(4)
N1 0.0228(13) 0.0278(14) 0.0197(12) 0.0005(10) 0.0068(10) 0.0004(10)
N2 0.0262(14) 0.0303(14) 0.0235(13) -0.0044(10) 0.0067(10) -0.0026(11)
F6 0.135(3) 0.0631(19) 0.0589(17) -0.0251(14) 0.0336(19) -0.0326(19)
C30 0.0311(17) 0.0209(15) 0.0330(17) 0.0062(12) 0.0114(13) 0.0024(13)
C42 0.0270(16) 0.0300(17) 0.0270(16) -0.0028(13) 0.0076(12) -0.0043(13)
C29 0.041(2) 0.0257(17) 0.0283(16) 0.0031(13) 0.0107(14) 0.0037(14)
C24 0.0369(18) 0.0258(16) 0.0222(15) 0.0042(12) 0.0010(13) 0.0096(14)
C13 0.0220(16) 0.0377(19) 0.0247(15) 0.0016(13) 0.0055(12) 0.0010(13)
F3 0.147(4) 0.0475(18) 0.093(2) -0.0138(16) -0.026(2) -0.0082(19)
C46 0.0248(16) 0.0378(19) 0.0305(17) -0.0060(14) 0.0053(13) -0.0015(14)
C17 0.0246(16) 0.0303(17) 0.0238(15) 0.0030(12) 0.0060(12) -0.0020(13)
C36 0.0356(18) 0.0228(16) 0.0305(16) 0.0014(12) 0.0117(14) -0.0032(13)
C45 0.0244(17) 0.053(2) 0.040(2) -0.0128(17) 0.0046(15) -0.0034(16)
C31 0.039(2) 0.0328(19) 0.0341(18) 0.0008(14) 0.0071(15) -0.0043(15)
C14 0.0253(18) 0.057(2) 0.0327(18) 0.0016(16) 0.0074(14) -0.0004(16)
C43 0.0348(19) 0.0359(19) 0.0342(18) -0.0110(14) 0.0085(15) -0.0059(15)
C47 0.0228(17) 0.048(2) 0.0383(19) -0.0155(16) 0.0047(14) -0.0048(15)
C16 0.036(2) 0.051(2) 0.0252(17) 0.0075(15) 0.0108(14) -0.0052(17)
C35 0.0344(19) 0.0352(19) 0.0369(19) -0.0015(15) 0.0065(15) 0.0034(15)
C25 0.0306(18) 0.042(2) 0.0289(17) -0.0051(14) 0.0009(14) 0.0110(15)
C38 0.045(2) 0.034(2) 0.045(2) 0.0064(16) 0.0219(17) -0.0078(16)
C28 0.059(3) 0.0324(19) 0.0262(17) -0.0005(14) 0.0098(16) 0.0080(17)
C44 0.033(2) 0.049(2) 0.041(2) -0.0166(17) 0.0044(16) -0.0096(17)
C1 0.040(2) 0.040(2) 0.0342(18) -0.0007(15) -0.0033(15) 0.0184(16)
C48 0.033(2) 0.062(3) 0.043(2) -0.0076(19) 0.0043(16) -0.0099(19)
C33 0.045(2) 0.0333(19) 0.040(2) 0.0087(15) 0.0211(17) 0.0047(16)
C26 0.036(2) 0.053(2) 0.0353(19) -0.0104(17) -0.0071(15) 0.0108(18)
C37 0.044(2) 0.0278(18) 0.045(2) 0.0005(15) 0.0203(17) -0.0020(15)
C18 0.063(3) 0.0271(18) 0.0284(17) 0.0072(14) 0.0221(17) 0.0076(17)
C15 0.0279(19) 0.070(3) 0.0328(19) 0.0058(18) 0.0131(15) -0.0033(18)
C58 0.038(2) 0.038(2) 0.060(3) -0.0029(18) 0.0147(18) 0.0116(17)
C32 0.049(2) 0.0340(19) 0.0305(18) 0.0041(14) 0.0142(16) 0.0006(16)
C34 0.034(2) 0.042(2) 0.048(2) 0.0014(17) 0.0153(17) 0.0012(16)
C6 0.045(2) 0.035(2) 0.040(2) 0.0069(16) -0.0104(17) 0.0041(17)
C53 0.041(2) 0.044(2) 0.039(2) -0.0045(16) 0.0070(16) -0.0021(17)
C7 0.0241(17) 0.056(2) 0.0312(18) 0.0105(16) 0.0023(14) 0.0009(16)
C23 0.097(4) 0.038(2) 0.0275(18) 0.0088(15) 0.025(2) 0.036(2)
C11 0.042(2) 0.073(3) 0.043(2) -0.005(2) 0.0104(18) -0.017(2)
F2 0.252(7) 0.091(3) 0.126(4) -0.022(3) 0.117(4) -0.001(4)
C12 0.0307(19) 0.058(3) 0.038(2) 0.0049(18) 0.0071(15) -0.0010(17)
C27 0.052(2) 0.041(2) 0.0298(18) -0.0106(15) -0.0070(16) 0.0095(18)
C22 0.137(5) 0.062(3) 0.039(2) 0.024(2) 0.049(3) 0.058(4)
C39 0.076(3) 0.0261(19) 0.0361(19) 0.0055(15) 0.0209(19) -0.0106(18)
C2 0.061(3) 0.049(3) 0.057(3) 0.006(2) 0.011(2) 0.026(2)
C52 0.032(2) 0.057(3) 0.071(3) -0.015(2) 0.0041(19) 0.0030(19)
F1 0.081(3) 0.062(3) 0.379(9) -0.020(4) 0.073(4) 0.000(2)
C5 0.084(4) 0.032(2) 0.060(3) 0.008(2) -0.019(3) 0.002(2)
C3 0.087(4) 0.045(3) 0.063(3) -0.008(2) 0.006(3) 0.030(3)
C49 0.043(3) 0.092(4) 0.054(3) -0.014(3) 0.017(2) -0.026(3)
C57 0.062(3) 0.039(2) 0.076(3) -0.002(2) 0.035(3) 0.009(2)
C21 0.169(7) 0.031(3) 0.078(4) 0.006(3) 0.087(5) 0.013(3)
C10 0.042(2) 0.086(4) 0.052(3) 0.026(2) -0.017(2) -0.021(2)
F7 0.172(11) 0.060(6) 0.060(5) -0.008(4) -0.010(6) 0.042(7)
C4 0.116(5) 0.031(2) 0.072(3) -0.001(2) -0.017(3) 0.018(3)
C19 0.081(4) 0.035(2) 0.073(3) 0.006(2) 0.029(3) -0.016(2)
C51 0.028(2) 0.081(4) 0.097(4) -0.038(3) 0.013(2) 0.003(2)
C50 0.042(3) 0.100(4) 0.073(3) -0.036(3) 0.032(2) -0.026(3)
F11 0.069(5) 0.159(10) 0.100(7) -0.019(7) 0.006(5) 0.030(5)
C8 0.036(2) 0.056(3) 0.108(4) 0.023(3) -0.017(2) -0.004(2)
B2 0.050(3) 0.043(3) 0.047(3) -0.009(2) 0.012(2) -0.005(2)
F9 0.045(3) 0.103(6) 0.058(4) -0.024(4) -0.001(3) 0.010(3)
C41 0.203(8) 0.030(2) 0.100(4) 0.009(3) 0.121(5) 0.008(3)
C54 0.121(5) 0.076(4) 0.054(3) 0.016(3) -0.031(3) -0.040(4)
C40 0.214(8) 0.027(2) 0.107(5) 0.001(3) 0.124(5) 0.003(3)
F5 0.100(5) 0.091(5) 0.050(3) -0.007(3) 0.001(3) -0.039(4)
C9 0.045(3) 0.064(4) 0.146(6) 0.046(4) -0.034(3) -0.011(3)
C56 0.140(6) 0.066(4) 0.048(3) 0.010(3) 0.010(3) -0.014(4)
F10 0.104(6) 0.071(4) 0.095(5) -0.017(4) -0.027(5) 0.042(4)
C20 0.144(6) 0.036(3) 0.094(4) 0.013(3) 0.054(4) -0.018(3)
C55 0.189(9) 0.101(5) 0.057(4) 0.029(3) -0.042(4) -0.059(5)
F4 0.186(10) 0.207(11) 0.085(5) -0.076(6) -0.037(6) 0.134(9)
B1 0.211(12) 0.034(4) 0.101(6) -0.011(4) -0.075(7) 0.012(5)
F12 0.141(8) 0.075(5) 0.050(4) -0.018(3) 0.056(4) -0.060(5)
F8 0.38(3) 0.110(11) 0.081(9) -0.041(7) 0.123(14) -0.164(15)

loop_
_atom_type_symbol
_atom_type_description
_atom_type_scat_dispersion_real
_atom_type_scat_dispersion_imag
_atom_type_scat_source
C C 0.0033 0.0016 'International Tables Vol C Tables 4.2.6.8 and 6.1.1.4'
H H 0.0000 0.0000 'International Tables Vol C Tables 4.2.6.8 and 6.1.1.4'
B B 0.0013 0.0007 'International Tables Vol C Tables 4.2.6.8 and 6.1.1.4'
Cu Cu 0.3201 1.2651 'International Tables Vol C Tables 4.2.6.8 and 6.1.1.4'
F F 0.0171 0.0103 'International Tables Vol C Tables 4.2.6.8 and 6.1.1.4'
N N 0.0061 0.0033 'International Tables Vol C Tables 4.2.6.8 and 6.1.1.4'
O O 0.0106 0.0060 'International Tables Vol C Tables 4.2.6.8 and 6.1.1.4'
P P 0.1023 0.0942 'International Tables Vol C Tables 4.2.6.8 and 6.1.1.4'
S S 0.1246 0.1234 'International Tables Vol C Tables 4.2.6.8 and 6.1.1.4'

loop_
_geom_angle_atom_site_label_1
_geom_angle_atom_site_label_2
_geom_angle_atom_site_label_3
_geom_angle
_geom_angle_site_symmetry_1
_geom_angle_site_symmetry_3
_geom_angle_publ_flag
S1 Cu1 Cu2 60.03(2) . . ?
S1 Cu1 S3 113.98(3) . . ?
S3 Cu1 Cu2 55.46(2) . . ?
S4 Cu1 Cu2 130.69(3) . . ?
S4 Cu1 S1 136.39(3) . . ?
S4 Cu1 S3 97.51(3) . . ?
N1 Cu1 Cu2 135.79(7) . . ?
N1 Cu1 S1 92.40(8) . . ?
N1 Cu1 S3 124.88(8) . . ?
N1 Cu1 S4 93.36(7) . . ?
S1 Cu2 Cu1 54.65(2) . . ?
S3 Cu2 Cu1 58.37(2) . . ?
S3 Cu2 S1 111.59(3) . . ?
S2 Cu2 Cu1 130.34(3) . . ?
S2 Cu2 S1 97.16(3) . . ?
S2 Cu2 S3 138.05(4) . . ?
N2 Cu2 Cu1 136.65(7) . . ?
N2 Cu2 S1 130.21(8) . . ?
N2 Cu2 S3 90.99(8) . . ?
N2 Cu2 S2 93.01(8) . . ?
Cu1 S1 Cu2 65.32(2) . . ?
P2 S1 Cu1 93.19(4) . . ?
P2 S1 Cu2 117.63(4) . . ?
Cu2 S3 Cu1 66.17(2) . . ?
P3 S3 Cu1 123.69(4) . . ?
P3 S3 Cu2 95.31(4) . . ?
P1 S4 Cu1 92.15(4) . . ?
C24 P2 S1 112.93(12) . . ?
C24 P2 C17 109.52(15) . . ?
C17 P2 S1 110.09(10) . . ?
C18 P2 S1 110.62(12) . . ?
C18 P2 C24 107.12(17) . . ?
C18 P2 C17 106.31(17) . . ?
C30 P3 S3 114.56(12) . . ?
C30 P3 C42 110.10(15) . . ?
C42 P3 S3 109.50(11) . . ?
C36 P3 S3 110.44(12) . . ?
C36 P3 C30 108.36(15) . . ?
C36 P3 C42 103.27(16) . . ?
C13 P1 S4 110.17(11) . . ?
C1 P1 S4 113.20(14) . . ?
C1 P1 C13 104.30(16) . . ?
C7 P1 S4 111.91(13) . . ?
C7 P1 C13 107.00(16) . . ?
C7 P1 C1 109.82(18) . . ?
C46 P4 S2 110.16(12) . . ?
C47 P4 S2 111.21(12) . . ?
C47 P4 C46 105.76(17) . . ?
C47 P4 C53 110.03(19) . . ?
C53 P4 S2 114.95(14) . . ?
C53 P4 C46 104.12(17) . . ?
P4 S2 Cu2 94.18(4) . . ?
C13 N1 Cu1 119.3(2) . . ?
C17 N1 Cu1 121.5(2) . . ?
C17 N1 C13 119.1(3) . . ?
C42 N2 Cu2 121.9(2) . . ?
C42 N2 C46 118.6(3) . . ?
C46 N2 Cu2 119.3(2) . . ?
C31 C30 P3 121.5(3) . . ?
C31 C30 C35 120.0(3) . . ?
C35 C30 P3 118.3(3) . . ?
N2 C42 P3 114.6(2) . . ?
N2 C42 C43 123.0(3) . . ?
C43 C42 P3 122.1(3) . . ?
C24 C29 H29 120.2 . . ?
C28 C29 H29 120.2 . . ?
C28 C29 C24 119.6(4) . . ?
C29 C24 P2 121.1(3) . . ?
C29 C24 C25 119.8(3) . . ?
C25 C24 P2 118.6(2) . . ?
N1 C13 P1 113.8(2) . . ?
N1 C13 C14 122.1(3) . . ?
C14 C13 P1 124.2(3) . . ?
N2 C46 P4 115.0(2) . . ?
N2 C46 C45 121.8(3) . . ?
C45 C46 P4 123.1(3) . . ?
N1 C17 P2 113.7(2) . . ?
N1 C17 C16 122.2(3) . . ?
C16 C17 P2 124.0(3) . . ?
C37 C36 P3 119.7(3) . . ?
C41 C36 P3 121.4(3) . . ?
C41 C36 C37 118.8(3) . . ?
C46 C45 H45 120.6 . . ?
C44 C45 C46 118.8(3) . . ?
C44 C45 H45 120.6 . . ?
C30 C31 H31 120.5 . . ?
C30 C31 C32 119.1(4) . . ?
C32 C31 H31 120.5 . . ?
C13 C14 H14 120.7 . . ?
C15 C14 C13 118.5(3) . . ?
C15 C14 H14 120.7 . . ?
C42 C43 H43 121.0 . . ?
C44 C43 C42 118.0(3) . . ?
C44 C43 H43 121.0 . . ?
C48 C47 P4 116.6(3) . . ?
C52 C47 P4 121.9(3) . . ?
C52 C47 C48 121.3(4) . . ?
C17 C16 H16 120.9 . . ?
C15 C16 C17 118.3(3) . . ?
C15 C16 H16 120.9 . . ?
C30 C35 H35 119.9 . . ?
C34 C35 C30 120.2(3) . . ?
C34 C35 H35 119.9 . . ?
C24 C25 H25 120.0 . . ?
C26 C25 C24 119.9(3) . . ?
C26 C25 H25 120.0 . . ?
C37 C38 H38 119.5 . . ?
C39 C38 H38 119.5 . . ?
C39 C38 C37 120.9(3) . . ?
C29 C28 H28 119.9 . . ?
C27 C28 C29 120.3(3) . . ?
C27 C28 H28 119.9 . . ?
C45 C44 C43 119.6(3) . . ?
C45 C44 H44 120.2 . . ?
C43 C44 H44 120.2 . . ?
C6 C1 P1 119.8(3) . . ?
C6 C1 C2 120.6(4) . . ?
C2 C1 P1 119.4(3) . . ?
C47 C48 H48 120.2 . . ?
C47 C48 C49 119.7(4) . . ?
C49 C48 H48 120.2 . . ?
C32 C33 H33 120.0 . . ?
C34 C33 H33 120.0 . . ?
C34 C33 C32 120.1(3) . . ?
C25 C26 H26 119.9 . . ?
C25 C26 C27 120.1(4) . . ?
C27 C26 H26 119.9 . . ?
C36 C37 C38 120.1(3) . . ?
C36 C37 H37 120.0 . . ?
C38 C37 H37 120.0 . . ?
C23 C18 P2 120.1(3) . . ?
C23 C18 C19 120.9(4) . . ?
C19 C18 P2 118.9(3) . . ?
C14 C15 C16 119.7(3) . . ?
C14 C15 H15 120.2 . . ?
C16 C15 H15 120.2 . . ?
C53 C58 H58 120.1 . . ?
C53 C58 C57 119.7(4) . . ?
C57 C58 H58 120.1 . . ?
C31 C32 H32 119.6 . . ?
C33 C32 C31 120.7(4) . . ?
C33 C32 H32 119.6 . . ?
C35 C34 H34 120.1 . . ?
C33 C34 C35 119.9(4) . . ?
C33 C34 H34 120.1 . . ?
C1 C6 H6 119.5 . . ?
C1 C6 C5 120.9(4) . . ?
C5 C6 H6 119.5 . . ?
C58 C53 P4 120.1(3) . . ?
C58 C53 C54 119.6(4) . . ?
C54 C53 P4 120.1(3) . . ?
C12 C7 P1 116.7(3) . . ?
C12 C7 C8 120.1(4) . . ?
C8 C7 P1 123.0(4) . . ?
C18 C23 H23 121.1 . . ?
C18 C23 C22 117.7(5) . . ?
C22 C23 H23 121.1 . . ?
C12 C11 H11 120.6 . . ?
C10 C11 H11 120.6 . . ?
C10 C11 C12 118.8(5) . . ?
C7 C12 C11 119.8(4) . . ?
C7 C12 H12 120.1 . . ?
C11 C12 H12 120.1 . . ?
C28 C27 C26 120.3(3) . . ?
C28 C27 H27 119.8 . . ?
C26 C27 H27 119.8 . . ?
C23 C22 H22 120.3 . . ?
C21 C22 C23 119.4(5) . . ?
C21 C22 H22 120.3 . . ?
C38 C39 H39 120.4 . . ?
C38 C39 C40 119.2(4) . . ?
C40 C39 H39 120.4 . . ?
C1 C2 H2 121.0 . . ?
C1 C2 C3 118.0(5) . . ?
C3 C2 H2 121.0 . . ?
C47 C52 H52 120.6 . . ?
C47 C52 C51 118.9(5) . . ?
C51 C52 H52 120.6 . . ?
C6 C5 H5 120.6 . . ?
C4 C5 C6 118.8(5) . . ?
C4 C5 H5 120.6 . . ?
C2 C3 H3 119.5 . . ?
C4 C3 C2 121.1(5) . . ?
C4 C3 H3 119.5 . . ?
C48 C49 H49 120.3 . . ?
C50 C49 C48 119.3(5) . . ?
C50 C49 H49 120.3 . . ?
C58 C57 H57 119.6 . . ?
C56 C57 C58 120.8(5) . . ?
C56 C57 H57 119.6 . . ?
C22 C21 H21 118.9 . . ?
C20 C21 C22 122.2(5) . . ?
C20 C21 H21 118.9 . . ?
C11 C10 H10 118.9 . . ?
C11 C10 C9 122.2(4) . . ?
C9 C10 H10 118.9 . . ?
B2 F7 F11 51.3(5) . . ?
F8 F7 F11 111.0(13) . . ?
F8 F7 B2 66.1(11) . . ?
C5 C4 H4 119.7 . . ?
C3 C4 C5 120.6(5) . . ?
C3 C4 H4 119.7 . . ?
C18 C19 H19 120.3 . . ?
C20 C19 C18 119.5(6) . . ?
C20 C19 H19 120.3 . . ?
C52 C51 H51 120.0 . . ?
C50 C51 C52 120.0(5) . . ?
C50 C51 H51 120.0 . . ?
C49 C50 C51 120.7(4) . . ?
C49 C50 H50 119.6 . . ?
C51 C50 H50 119.6 . . ?
B2 F11 F7 53.9(6) . . ?
F12 F11 F7 108.3(10) . . ?
F12 F11 B2 65.9(7) . . ?
C7 C8 H8 119.9 . . ?
C9 C8 C7 120.1(5) . . ?
C9 C8 H8 119.9 . . ?
F6 B2 F7 108.4(6) . . ?
F6 B2 F9 105.8(5) . . ?
F6 B2 F10 114.9(5) . . ?
F7 B2 F10 135.5(6) . . ?
F11 B2 F6 105.2(6) . . ?
F11 B2 F7 74.8(8) . . ?
F11 B2 F9 148.6(6) . . ?
F11 B2 F10 102.5(7) . . ?
F9 B2 F7 100.0(7) . . ?
F9 B2 F10 59.2(5) . . ?
F12 B2 F6 118.7(5) . . ?
F12 B2 F7 108.2(8) . . ?
F12 B2 F11 43.7(5) . . ?
F12 B2 F9 114.1(7) . . ?
F12 B2 F10 58.9(6) . . ?
F12 B2 F8 122.8(7) . . ?
F8 B2 F6 116.5(6) . . ?
F8 B2 F7 38.2(10) . . ?
F8 B2 F11 107.8(11) . . ?
F8 B2 F9 61.8(10) . . ?
F8 B2 F10 108.7(10) . . ?
B2 F9 F10 61.9(5) . . ?
B2 F9 F8 56.8(6) . . ?
F10 F9 F8 107.0(7) . . ?
C36 C41 H41 119.7 . . ?
C36 C41 C40 120.5(4) . . ?
C40 C41 H41 119.7 . . ?
C53 C54 H54 120.5 . . ?
C55 C54 C53 119.1(5) . . ?
C55 C54 H54 120.5 . . ?
C39 C40 C41 120.4(4) . . ?
C39 C40 H40 119.8 . . ?
C41 C40 H40 119.8 . . ?
B1 F5 F4 58.1(6) . . ?
C10 C9 C8 119.0(5) . . ?
C10 C9 H9 120.5 . . ?
C8 C9 H9 120.5 . . ?
C57 C56 H56 120.2 . . ?
C57 C56 C55 119.6(5) . . ?
C55 C56 H56 120.2 . . ?
F9 F10 B2 58.9(5) . . ?
F12 F10 B2 56.2(4) . . ?
F12 F10 F9 111.3(6) . . ?
C21 C20 C19 120.3(6) . . ?
C21 C20 H20 119.9 . . ?
C19 C20 H20 119.9 . . ?
C54 C55 H55 119.4 . . ?
C56 C55 C54 121.1(6) . . ?
C56 C55 H55 119.4 . . ?
B1 F4 F5 60.0(8) . . ?
F3 B1 F1 106.0(9) . . ?
F3 B1 F5 107.0(7) . . ?
F3 B1 F4 105.1(8) . . ?
F2 B1 F3 114.0(10) . . ?
F2 B1 F1 108.2(6) . . ?
F2 B1 F5 132.5(7) . . ?
F2 B1 F4 84.6(9) . . ?
F1 B1 F5 81.4(8) . . ?
F1 B1 F4 137.3(10) . . ?
F4 B1 F5 61.8(6) . . ?
F11 F12 B2 70.4(7) . . ?
F11 F12 F10 135.0(9) . . ?
B2 F12 F10 64.9(6) . . ?
F7 F8 B2 75.7(11) . . ?
F7 F8 F9 137.0(14) . . ?
B2 F8 F9 61.3(7) . . ?
H1A O1 H1B 104.5 . . ?

loop_
_geom_bond_atom_site_label_1
_geom_bond_atom_site_label_2
_geom_bond_distance
_geom_bond_site_symmetry_2
_geom_bond_publ_flag
Cu1 Cu2 2.5940(5) . ?
Cu1 S1 2.3284(8) . ?
Cu1 S3 2.4146(9) . ?
Cu1 S4 2.3135(8) . ?
Cu1 N1 2.069(2) . ?
Cu2 S1 2.4730(9) . ?
Cu2 S3 2.3359(9) . ?
Cu2 S2 2.3035(9) . ?
Cu2 N2 2.092(3) . ?
S1 P2 2.0055(10) . ?
S3 P3 2.0023(11) . ?
S4 P1 1.9812(11) . ?
P2 C24 1.796(3) . ?
P2 C17 1.837(3) . ?
P2 C18 1.795(3) . ?
P3 C30 1.805(3) . ?
P3 C42 1.837(3) . ?
P3 C36 1.802(3) . ?
P1 C13 1.839(3) . ?
P1 C1 1.826(4) . ?
P1 C7 1.796(4) . ?
P4 S2 1.9819(12) . ?
P4 C46 1.832(4) . ?
P4 C47 1.796(4) . ?
P4 C53 1.802(4) . ?
N1 C13 1.345(4) . ?
N1 C17 1.336(4) . ?
N2 C42 1.337(4) . ?
N2 C46 1.343(4) . ?
F6 B2 1.363(5) . ?
C30 C31 1.387(5) . ?
C30 C35 1.389(5) . ?
C42 C43 1.386(5) . ?
C29 H29 0.9500 . ?
C29 C24 1.398(5) . ?
C29 C28 1.384(5) . ?
C24 C25 1.401(5) . ?
C13 C14 1.386(5) . ?
F3 B1 1.332(8) . ?
C46 C45 1.391(5) . ?
C17 C16 1.390(4) . ?
C36 C37 1.369(5) . ?
C36 C41 1.353(6) . ?
C45 H45 0.9500 . ?
C45 C44 1.380(5) . ?
C31 H31 0.9500 . ?
C31 C32 1.392(5) . ?
C14 H14 0.9500 . ?
C14 C15 1.381(5) . ?
C43 H43 0.9500 . ?
C43 C44 1.384(5) . ?
C47 C48 1.393(6) . ?
C47 C52 1.387(6) . ?
C16 H16 0.9500 . ?
C16 C15 1.388(5) . ?
C35 H35 0.9500 . ?
C35 C34 1.388(5) . ?
C25 H25 0.9500 . ?
C25 C26 1.376(5) . ?
C38 H38 0.9500 . ?
C38 C37 1.383(5) . ?
C38 C39 1.350(5) . ?
C28 H28 0.9500 . ?
C28 C27 1.383(6) . ?
C44 H44 0.9500 . ?
C1 C6 1.367(6) . ?
C1 C2 1.397(6) . ?
C48 H48 0.9500 . ?
C48 C49 1.394(6) . ?
C33 H33 0.9500 . ?
C33 C32 1.382(6) . ?
C33 C34 1.374(6) . ?
C26 H26 0.9500 . ?
C26 C27 1.388(5) . ?
C37 H37 0.9500 . ?
C18 C23 1.377(6) . ?
C18 C19 1.391(6) . ?
C15 H15 0.9500 . ?
C58 H58 0.9500 . ?
C58 C53 1.381(6) . ?
C58 C57 1.390(6) . ?
C32 H32 0.9500 . ?
C34 H34 0.9500 . ?
C6 H6 0.9500 . ?
C6 C5 1.392(6) . ?
C53 C54 1.394(6) . ?
C7 C12 1.360(6) . ?
C7 C8 1.382(6) . ?
C23 H23 0.9500 . ?
C23 C22 1.426(7) . ?
C11 H11 0.9500 . ?
C11 C12 1.403(6) . ?
C11 C10 1.356(7) . ?
F2 B1 1.302(13) . ?
C12 H12 0.9500 . ?
C27 H27 0.9500 . ?
C22 H22 0.9500 . ?
C22 C21 1.370(9) . ?
C39 H39 0.9500 . ?
C39 C40 1.350(6) . ?
C2 H2 0.9500 . ?
C2 C3 1.406(7) . ?
C52 H52 0.9500 . ?
C52 C51 1.399(6) . ?
F1 B1 1.420(13) . ?
C5 H5 0.9500 . ?
C5 C4 1.390(8) . ?
C3 H3 0.9500 . ?
C3 C4 1.360(8) . ?
C49 H49 0.9500 . ?
C49 C50 1.392(8) . ?
C57 H57 0.9500 . ?
C57 C56 1.358(8) . ?
C21 H21 0.9500 . ?
C21 C20 1.327(10) . ?
C10 H10 0.9500 . ?
C10 C9 1.360(8) . ?
F7 F11 1.657(16) . ?
F7 B2 1.388(10) . ?
F7 F8 0.89(2) . ?
C4 H4 0.9500 . ?
C19 H19 0.9500 . ?
C19 C20 1.386(7) . ?
C51 H51 0.9500 . ?
C51 C50 1.394(8) . ?
C50 H50 0.9500 . ?
F11 B2 1.340(10) . ?
F11 F12 0.983(11) . ?
C8 H8 0.9500 . ?
C8 C9 1.379(7) . ?
B2 F9 1.373(8) . ?
B2 F10 1.415(9) . ?
B2 F12 1.298(7) . ?
B2 F8 1.309(11) . ?
F9 F10 1.377(11) . ?
F9 F8 1.38(2) . ?
C41 H41 0.9500 . ?
C41 C40 1.392(7) . ?
C54 H54 0.9500 . ?
C54 C55 1.384(8) . ?
C40 H40 0.9500 . ?
F5 F4 1.576(14) . ?
F5 B1 1.549(13) . ?
C9 H9 0.9500 . ?
C56 H56 0.9500 . ?
C56 C55 1.371(9) . ?
F10 F12 1.338(12) . ?
C20 H20 0.9500 . ?
C55 H55 0.9500 . ?
F4 B1 1.518(13) . ?
O1 H1A 0.8699 . ?
O1 H1B 0.8701 . ?

loop_
_geom_torsion_atom_site_label_1
_geom_torsion_atom_site_label_2
_geom_torsion_atom_site_label_3
_geom_torsion_atom_site_label_4
_geom_torsion
_geom_torsion_site_symmetry_1
_geom_torsion_site_symmetry_2
_geom_torsion_site_symmetry_3
_geom_torsion_site_symmetry_4
_geom_torsion_publ_flag
Cu1 N1 C13 P1 0.5(3) . . . . ?
Cu1 N1 C13 C14 179.8(3) . . . . ?
Cu1 N1 C17 P2 -2.6(3) . . . . ?
Cu1 N1 C17 C16 -179.5(3) . . . . ?
Cu2 N2 C42 P3 -5.7(3) . . . . ?
Cu2 N2 C42 C43 -179.4(3) . . . . ?
Cu2 N2 C46 P4 1.5(3) . . . . ?
Cu2 N2 C46 C45 -179.9(3) . . . . ?
S1 P2 C24 C29 164.2(2) . . . . ?
S1 P2 C24 C25 -23.5(3) . . . . ?
S1 P2 C17 N1 -20.4(3) . . . . ?
S1 P2 C17 C16 156.4(3) . . . . ?
S1 P2 C18 C23 98.1(3) . . . . ?
S1 P2 C18 C19 -77.0(3) . . . . ?
S3 P3 C30 C31 161.0(2) . . . . ?
S3 P3 C30 C35 -23.5(3) . . . . ?
S3 P3 C42 N2 -15.9(3) . . . . ?
S3 P3 C42 C43 157.9(3) . . . . ?
S3 P3 C36 C37 -46.7(3) . . . . ?
S3 P3 C36 C41 138.5(5) . . . . ?
S4 P1 C13 N1 24.4(3) . . . . ?
S4 P1 C13 C14 -154.9(3) . . . . ?
S4 P1 C1 C6 5.4(3) . . . . ?
S4 P1 C1 C2 -170.0(3) . . . . ?
S4 P1 C7 C12 51.9(3) . . . . ?
S4 P1 C7 C8 -123.7(4) . . . . ?
P2 C24 C25 C26 -173.4(3) . . . . ?
P2 C17 C16 C15 -176.7(3) . . . . ?
P2 C18 C23 C22 -173.7(3) . . . . ?
P2 C18 C19 C20 174.3(4) . . . . ?
P3 C30 C31 C32 175.9(3) . . . . ?
P3 C30 C35 C34 -176.4(3) . . . . ?
P3 C42 C43 C44 -173.1(3) . . . . ?
P3 C36 C37 C38 -176.1(3) . . . . ?
P3 C36 C41 C40 174.9(6) . . . . ?
P1 C13 C14 C15 178.8(3) . . . . ?
P1 C1 C6 C5 -174.5(3) . . . . ?
P1 C1 C2 C3 175.0(3) . . . . ?
P1 C7 C12 C11 -177.0(3) . . . . ?
P1 C7 C8 C9 175.9(5) . . . . ?
P4 C46 C45 C44 177.2(3) . . . . ?
P4 C47 C48 C49 -174.3(3) . . . . ?
P4 C47 C52 C51 174.3(3) . . . . ?
P4 C53 C54 C55 173.7(6) . . . . ?
S2 P4 C46 N2 20.0(3) . . . . ?
S2 P4 C46 C45 -158.5(3) . . . . ?
S2 P4 C47 C48 63.2(3) . . . . ?
S2 P4 C47 C52 -112.0(3) . . . . ?
S2 P4 C53 C58 -6.6(4) . . . . ?
S2 P4 C53 C54 178.3(4) . . . . ?
N1 C13 C14 C15 -0.4(6) . . . . ?
N1 C17 C16 C15 -0.1(6) . . . . ?
N2 C42 C43 C44 0.1(5) . . . . ?
N2 C46 C45 C44 -1.3(6) . . . . ?
F6 B2 F9 F10 110.0(5) . . . . ?
F6 B2 F9 F8 -112.0(7) . . . . ?
F6 B2 F10 F9 -94.1(6) . . . . ?
F6 B2 F10 F12 109.7(6) . . . . ?
F6 B2 F12 F11 81.9(10) . . . . ?
F6 B2 F12 F10 -103.4(6) . . . . ?
F6 B2 F8 F7 -86.4(15) . . . . ?
F6 B2 F8 F9 94.5(7) . . . . ?
C30 P3 C42 N2 110.9(2) . . . . ?
C30 P3 C42 C43 -75.3(3) . . . . ?
C30 P3 C36 C37 -172.9(3) . . . . ?
C30 P3 C36 C41 12.2(5) . . . . ?
C30 C31 C32 C33 0.4(5) . . . . ?
C30 C35 C34 C33 0.4(6) . . . . ?
C42 P3 C30 C31 37.1(3) . . . . ?
C42 P3 C30 C35 -147.4(3) . . . . ?
C42 P3 C36 C37 70.3(3) . . . . ?
C42 P3 C36 C41 -104.5(5) . . . . ?
C42 N2 C46 P4 -175.5(2) . . . . ?
C42 N2 C46 C45 3.1(5) . . . . ?
C42 C43 C44 C45 1.7(6) . . . . ?
C29 C24 C25 C26 -0.9(5) . . . . ?
C29 C28 C27 C26 -0.3(6) . . . . ?
C24 P2 C17 N1 104.4(3) . . . . ?
C24 P2 C17 C16 -78.8(3) . . . . ?
C24 P2 C18 C23 -25.4(3) . . . . ?
C24 P2 C18 C19 159.6(3) . . . . ?
C24 C29 C28 C27 0.5(5) . . . . ?
C24 C25 C26 C27 1.0(6) . . . . ?
C13 P1 C1 C6 125.2(3) . . . . ?
C13 P1 C1 C2 -50.2(3) . . . . ?
C13 P1 C7 C12 -68.9(3) . . . . ?
C13 P1 C7 C8 115.5(4) . . . . ?
C13 N1 C17 P2 174.2(2) . . . . ?
C13 N1 C17 C16 -2.7(5) . . . . ?
C13 C14 C15 C16 -2.4(6) . . . . ?
C46 P4 C47 C48 -56.4(3) . . . . ?
C46 P4 C47 C52 128.4(3) . . . . ?
C46 P4 C53 C58 114.0(3) . . . . ?
C46 P4 C53 C54 -61.1(5) . . . . ?
C46 N2 C42 P3 171.2(2) . . . . ?
C46 N2 C42 C43 -2.6(5) . . . . ?
C46 C45 C44 C43 -1.2(6) . . . . ?
C17 P2 C24 C29 41.1(3) . . . . ?
C17 P2 C24 C25 -146.5(3) . . . . ?
C17 P2 C18 C23 -142.4(3) . . . . ?
C17 P2 C18 C19 42.5(4) . . . . ?
C17 N1 C13 P1 -176.3(2) . . . . ?
C17 N1 C13 C14 3.0(5) . . . . ?
C17 C16 C15 C14 2.7(6) . . . . ?
C36 P3 C30 C31 -75.2(3) . . . . ?
C36 P3 C30 C35 100.3(3) . . . . ?
C36 P3 C42 N2 -133.6(2) . . . . ?
C36 P3 C42 C43 40.2(3) . . . . ?
C36 C41 C40 C39 2.9(13) . . . . ?
C31 C30 C35 C34 -0.8(5) . . . . ?
C47 P4 C46 N2 140.3(3) . . . . ?
C47 P4 C46 C45 -38.3(4) . . . . ?
C47 P4 C53 C58 -133.0(3) . . . . ?
C47 P4 C53 C54 51.9(5) . . . . ?
C47 C48 C49 C50 0.3(6) . . . . ?
C47 C52 C51 C50 -0.9(7) . . . . ?
C35 C30 C31 C32 0.4(5) . . . . ?
C25 C26 C27 C28 -0.4(6) . . . . ?
C38 C39 C40 C41 -4.6(11) . . . . ?
C28 C29 C24 P2 172.5(3) . . . . ?
C28 C29 C24 C25 0.2(5) . . . . ?
C1 P1 C13 N1 -97.4(3) . . . . ?
C1 P1 C13 C14 83.3(3) . . . . ?
C1 P1 C7 C12 178.5(3) . . . . ?
C1 P1 C7 C8 2.9(4) . . . . ?
C1 C6 C5 C4 0.0(6) . . . . ?
C1 C2 C3 C4 -1.1(7) . . . . ?
C48 C47 C52 C51 -0.6(6) . . . . ?
C48 C49 C50 C51 -1.8(7) . . . . ?
C37 C36 C41 C40 0.0(11) . . . . ?
C37 C38 C39 C40 3.5(8) . . . . ?
C18 P2 C24 C29 -73.8(3) . . . . ?
C18 P2 C24 C25 98.6(3) . . . . ?
C18 P2 C17 N1 -140.2(2) . . . . ?
C18 P2 C17 C16 36.6(3) . . . . ?
C18 C23 C22 C21 -2.2(6) . . . . ?
C18 C19 C20 C21 1.1(8) . . . . ?
C58 C53 C54 C55 -1.4(10) . . . . ?
C58 C57 C56 C55 0.6(10) . . . . ?
C32 C33 C34 C35 0.4(6) . . . . ?
C34 C33 C32 C31 -0.8(6) . . . . ?
C6 C1 C2 C3 -0.3(6) . . . . ?
C6 C5 C4 C3 -1.4(7) . . . . ?
C53 P4 C46 N2 -103.7(3) . . . . ?
C53 P4 C46 C45 77.7(3) . . . . ?
C53 P4 C47 C48 -168.3(3) . . . . ?
C53 P4 C47 C52 16.6(4) . . . . ?
C53 C58 C57 C56 0.2(7) . . . . ?
C53 C54 C55 C56 2.2(13) . . . . ?
C7 P1 C13 N1 146.2(3) . . . . ?
C7 P1 C13 C14 -33.1(4) . . . . ?
C7 P1 C1 C6 -120.4(3) . . . . ?
C7 P1 C1 C2 64.2(4) . . . . ?
C7 C8 C9 C10 0.4(9) . . . . ?
C23 C18 C19 C20 -0.7(7) . . . . ?
C23 C22 C21 C20 2.7(8) . . . . ?
C11 C10 C9 C8 -0.6(9) . . . . ?
C12 C7 C8 C9 0.5(8) . . . . ?
C12 C11 C10 C9 -0.2(7) . . . . ?
C22 C21 C20 C19 -2.1(9) . . . . ?
C39 C38 C37 C36 -0.6(7) . . . . ?
C2 C1 C6 C5 0.9(6) . . . . ?
C2 C3 C4 C5 2.0(8) . . . . ?
C52 C47 C48 C49 0.9(6) . . . . ?
C52 C51 C50 C49 2.1(7) . . . . ?
C57 C58 C53 P4 -174.9(3) . . . . ?
C57 C58 C53 C54 0.3(7) . . . . ?
C57 C56 C55 C54 -1.8(13) . . . . ?
C10 C11 C12 C7 1.1(6) . . . . ?
F7 F11 B2 F6 105.4(6) . . . . ?
F7 F11 B2 F9 -84.3(15) . . . . ?
F7 F11 B2 F10 -134.1(7) . . . . ?
F7 F11 B2 F12 -138.8(9) . . . . ?
F7 F11 B2 F8 -19.6(10) . . . . ?
F7 F11 F12 B2 34.1(7) . . . . ?
F7 F11 F12 F10 27.3(17) . . . . ?
F7 B2 F9 F10 -137.5(7) . . . . ?
F7 B2 F9 F8 0.5(10) . . . . ?
F7 B2 F10 F9 71.5(11) . . . . ?
F7 B2 F10 F12 -84.6(12) . . . . ?
F7 B2 F12 F11 -42.0(10) . . . . ?
F7 B2 F12 F10 132.7(7) . . . . ?
F7 B2 F8 F9 -179.2(15) . . . . ?
C19 C18 C23 C22 1.3(6) . . . . ?
F11 F7 B2 F6 -101.3(6) . . . . ?
F11 F7 B2 F9 148.2(6) . . . . ?
F11 F7 B2 F10 92.5(11) . . . . ?
F11 F7 B2 F12 28.6(6) . . . . ?
F11 F7 B2 F8 149.0(15) . . . . ?
F11 F7 F8 B2 -25.5(11) . . . . ?
F11 F7 F8 F9 -24(3) . . . . ?
F11 B2 F9 F10 -60.4(15) . . . . ?
F11 B2 F9 F8 77.7(15) . . . . ?
F11 B2 F10 F9 152.4(7) . . . . ?
F11 B2 F10 F12 -3.8(7) . . . . ?
F11 B2 F12 F10 174.7(10) . . . . ?
F11 B2 F8 F7 31.5(15) . . . . ?
F11 B2 F8 F9 -147.7(7) . . . . ?
C8 C7 C12 C11 -1.2(6) . . . . ?
B2 F7 F11 F12 -39.3(9) . . . . ?
B2 F7 F8 F9 1(2) . . . . ?
B2 F11 F12 F10 -6.8(13) . . . . ?
B2 F9 F10 F12 21.1(6) . . . . ?
B2 F9 F8 F7 -1(2) . . . . ?
B2 F10 F12 F11 7.1(13) . . . . ?
F9 B2 F10 F12 -156.1(6) . . . . ?
F9 B2 F12 F11 -152.3(9) . . . . ?
F9 B2 F12 F10 22.4(6) . . . . ?
F9 B2 F8 F7 179.2(15) . . . . ?
F9 F10 F12 F11 -14.7(16) . . . . ?
F9 F10 F12 B2 -21.8(6) . . . . ?
C41 C36 C37 C38 -1.1(7) . . . . ?
F5 F4 B1 F3 -101.5(10) . . . . ?
F5 F4 B1 F2 145.0(7) . . . . ?
F5 F4 B1 F1 33.9(12) . . . . ?
F10 B2 F9 F8 138.0(7) . . . . ?
F10 B2 F12 F11 -174.7(10) . . . . ?
F10 B2 F8 F7 141.9(13) . . . . ?
F10 B2 F8 F9 -37.3(7) . . . . ?
F10 F9 F8 F7 37(3) . . . . ?
F10 F9 F8 B2 38.1(6) . . . . ?
F4 F5 B1 F3 98.3(9) . . . . ?
F4 F5 B1 F2 -50.7(12) . . . . ?
F4 F5 B1 F1 -157.5(7) . . . . ?
F12 F11 B2 F6 -115.8(8) . . . . ?
F12 F11 B2 F7 138.8(9) . . . . ?
F12 F11 B2 F9 54.5(18) . . . . ?
F12 F11 B2 F10 4.7(9) . . . . ?
F12 F11 B2 F8 119.3(10) . . . . ?
F12 B2 F9 F10 -22.3(6) . . . . ?
F12 B2 F9 F8 115.7(8) . . . . ?
F12 B2 F10 F9 156.1(6) . . . . ?
F12 B2 F8 F7 77.3(17) . . . . ?
F12 B2 F8 F9 -101.9(11) . . . . ?
F8 F7 F11 B2 30.3(15) . . . . ?
F8 F7 F11 F12 -9(2) . . . . ?
F8 F7 B2 F6 109.7(13) . . . . ?
F8 F7 B2 F11 -149.0(15) . . . . ?
F8 F7 B2 F9 -0.7(14) . . . . ?
F8 F7 B2 F10 -56.5(18) . . . . ?
F8 F7 B2 F12 -120.4(14) . . . . ?
F8 B2 F9 F10 -138.0(7) . . . . ?
F8 B2 F10 F9 38.5(9) . . . . ?
F8 B2 F10 F12 -117.7(10) . . . . ?
F8 B2 F12 F11 -81.4(15) . . . . ?
F8 B2 F12 F10 93.3(14) . . . . ?
F8 F9 F10 B2 -35.8(7) . . . . ?
F8 F9 F10 F12 -14.7(9) . . . . ?

loop_
_smtbx_masks_void_nr
_smtbx_masks_void_average_x
_smtbx_masks_void_average_y
_smtbx_masks_void_average_z
_smtbx_masks_void_volume
_smtbx_masks_void_count_electrons
_smtbx_masks_void_content
1 0.441 0.064 0.128 69.6 22.1 '0.5 CH2Cl2'
2 0.441 0.436 0.628 69.6 22.0 '0.5 CH2Cl2'
3 0.559 0.564 0.372 69.6 22.2 '0.5 CH2Cl2'
4 0.559 0.936 0.872 69.6 22.2 '0.5 CH2Cl2'
